data_4002903
loop_
_publ_author_name
'Li, Xiaotong'
'Guo, Peijun'
'Kepenekian, Mika\"el'
'Hadar, Ido'
'Katan, Claudine'
'Even, Jacky'
'Stoumpos, Constantinos C.'
'Schaller, Richard D.'
'Kanatzidis, Mercouri G.'

_publ_section_title
;
 Small Cyclic Diammonium Cation Templated (110)-Oriented 2D Halide (X = I,
 Br, Cl) Perovskites with White-Light Emission
;
_journal_issue 9
_journal_name_full 'Chemistry of Materials'
_journal_page_first 3582
_journal_paper_doi 10.1021/acs.chemmater.9b01511
_journal_volume 31
_journal_year 2019
_chemical_formula_sum 'C4 H12 Br4 N2 Pb'
_chemical_formula_weight 615
_space_group_IT_number 14
_space_group_name_Hall '-P 2ybc'
_space_group_name_H-M_alt 'P 1 21/c 1'
_symmetry_cell_setting monoclinic
_symmetry_Int_Tables_number 14
_symmetry_space_group_name_Hall '-P 2ybc'
_symmetry_space_group_name_H-M 'P 1 21/c 1'
_cell_angle_alpha 90
_cell_angle_beta 94.648(13)
_cell_angle_gamma 90
_cell_formula_units_Z 4
_cell_length_a 6.242(4)
_cell_length_b 22.545(13)
_cell_length_c 9.236(5)
_cell_measurement_reflns_used 2324
_cell_measurement_temperature 298
_cell_measurement_theta_max 32.78
_cell_measurement_theta_min 1.81
_cell_volume 1295.5(13)
_computing_structure_refinement JANA2006
_computing_structure_solution JANA2006
_diffrn_ambient_temperature 298
_diffrn_measured_fraction_theta_full 0.98
_diffrn_measured_fraction_theta_max 0.84
_diffrn_measurement_device 'four-circle diffractometer'
_diffrn_measurement_device_type 'Bruker CCD'
_diffrn_measurement_method '\f and \w scans'
_diffrn_radiation_monochromator graphite
_diffrn_radiation_probe x-ray
_diffrn_radiation_source 'X-ray tube'
_diffrn_radiation_type 'Mo K\a'
_diffrn_radiation_wavelength 0.71073
_diffrn_reflns_av_R_equivalents 0.0848
_diffrn_reflns_av_unetI/netI 0.0797
_diffrn_reflns_limit_h_max 8
_diffrn_reflns_limit_h_min -8
_diffrn_reflns_limit_k_max 34
_diffrn_reflns_limit_k_min -34
_diffrn_reflns_limit_l_max 13
_diffrn_reflns_limit_l_min -12
_diffrn_reflns_number 39345
_diffrn_reflns_theta_full 30.47
_diffrn_reflns_theta_max 32.78
_diffrn_reflns_theta_min 1.81
_exptl_absorpt_coefficient_mu 25.316
_exptl_absorpt_correction_T_max 0.5919
_exptl_absorpt_correction_T_min 0.0634
_exptl_absorpt_correction_type numerical
_exptl_absorpt_process_details APEX-3
_exptl_crystal_colour colorless
_exptl_crystal_density_diffrn 3.1529
_exptl_crystal_description 'rectangular plate'
_exptl_crystal_F_000 1088
_exptl_crystal_size_max 0.189
_exptl_crystal_size_mid 0.094
_exptl_crystal_size_min 0.023
_refine_diff_density_max 1.30
_refine_diff_density_min -1.08
_refine_ls_extinction_method none
_refine_ls_goodness_of_fit_gt 2.22
_refine_ls_goodness_of_fit_ref 1.91
_refine_ls_hydrogen_treatment constr
_refine_ls_number_constraints 53
_refine_ls_number_parameters 65
_refine_ls_number_reflns 2324
_refine_ls_number_restraints 6
_refine_ls_R_factor_all 0.0598
_refine_ls_R_factor_gt 0.0402
_refine_ls_shift/su_max 0.0447
_refine_ls_shift/su_mean 0.0046
_refine_ls_structure_factor_coef Fsqd
_refine_ls_weighting_details w=1/(\s^2^(I)+0.0004I^2^)
_refine_ls_weighting_scheme sigma
_refine_ls_wR_factor_gt 0.0885
_refine_ls_wR_factor_ref 0.0898
_reflns_number_gt 1685
_reflns_number_total 2324
_reflns_threshold_expression I>2\s(I)
_cod_data_source_file cm9b01511_si_003.cif
_cod_data_source_block I
_cod_depositor_comments
;
The following automatic conversions were performed:

'_diffrn_radiation_probe' value 'X-ray' changed to 'x-ray' according
to
/home/data/users/saulius/crontab/automatic-downloads/rss-feeds/ACS/lib/dictionaries/cif_core.dic
dictionary named 'cif_core.dic' version 2.4.2 from 2011-04-26.

Automatic conversion script
Id: cif_fix_values 4973 2017-02-22 13:04:09Z antanas 

 Adding full bibliography for 4002903--4002906.cif.
;
_cod_original_sg_symbol_Hall '-P 2ycb'
_cod_original_formula_sum 'C4 H12 Br4 N2 Pb1'
_cod_database_code 4002903

loop_
_space_group_symop_id
_space_group_symop_operation_xyz
1 x,y,z
2 -x,y+1/2,-z+1/2
3 -x,-y,-z
4 x,-y+1/2,z+1/2

loop_
_atom_site_label
_atom_site_type_symbol
_atom_site_fract_x
_atom_site_fract_y
_atom_site_fract_z
_atom_site_adp_type
_atom_site_U_iso_or_equiv
_atom_site_site_symmetry_multiplicity
_atom_site_occupancy
_atom_site_calc_flag
Pb1 Pb 0.77216(6) 0.158675(17) 0.14590(4) Uani 0.03594(14) 4 1 d
Br1 Br 0.74783(15) 0.06190(5) -0.06930(12) Uani 0.0454(4) 4 1 d
Br2 Br 0.27033(16) 0.15051(6) 0.14666(12) Uani 0.0558(4) 4 1 d
Br3 Br 0.81048(19) 0.07105(6) 0.37510(12) Uani 0.0521(4) 4 1 d
Br4 Br 0.2656(2) 0.74925(7) 0.10853(16) Uani 0.0893(6) 4 1 d
N2 N 0.7655(16) 0.9469(4) 0.1761(9) Uiso 0.0714(14) 4 1 d
C1 C 0.6480(17) 0.9186(4) 0.4143(11) Uiso 0.0714(14) 4 1 d
N1 N 0.6208(15) 0.8588(4) 0.4816(10) Uiso 0.0714(14) 4 1 d
C2 C 0.8134(18) 0.9087(4) 0.3077(9) Uiso 0.0714(14) 4 1 d
C3 C 0.803(2) 0.8441(4) 0.2691(11) Uiso 0.0714(14) 4 1 d
C4 C 0.7398(17) 0.8128(5) 0.4025(10) Uiso 0.0714(14) 4 1 d
H1n2 H 0.847282 0.936376 0.108674 Uiso 0.0857 4 1 d
H2n2 H 0.631296 0.942632 0.144369 Uiso 0.0857 4 1 d
H3n2 H 0.78997 0.983848 0.199039 Uiso 0.0857 4 1 d
H1n1 H 0.670673 0.859778 0.572287 Uiso 0.0857 4 1 d
H2n1 H 0.484923 0.849777 0.477021 Uiso 0.0857 4 1 d
H1c1 H 0.702905 0.946082 0.487552 Uiso 0.0857 4 1 d
H2c1 H 0.514938 0.930549 0.36313 Uiso 0.0857 4 1 d
H1c2 H 0.955057 0.919106 0.34797 Uiso 0.0857 4 1 d
H1c3 H 0.694351 0.837932 0.190876 Uiso 0.0857 4 1 d
H2c3 H 0.942567 0.830706 0.2467 Uiso 0.0857 4 1 d
H1c4 H 0.866628 0.801094 0.461221 Uiso 0.0857 4 1 d
H2c4 H 0.644507 0.780616 0.374588 Uiso 0.0857 4 1 d

loop_
_atom_site_aniso_label
_atom_site_aniso_type_symbol
_atom_site_aniso_U_11
_atom_site_aniso_U_22
_atom_site_aniso_U_33
_atom_site_aniso_U_12
_atom_site_aniso_U_13
_atom_site_aniso_U_23
Pb1 Pb 0.0367(2) 0.0394(3) 0.0323(2) -0.0010(2) 0.00583(14) -0.0004(2)
Br1 Br 0.0307(5) 0.0571(8) 0.0493(7) -0.0036(5) 0.0078(4) -0.0152(6)
Br2 Br 0.0386(6) 0.0767(10) 0.0524(7) -0.0071(6) 0.0050(5) -0.0068(7)
Br3 Br 0.0669(7) 0.0518(8) 0.0378(6) 0.0096(6) 0.0065(5) 0.0097(5)
Br4 Br 0.0990(11) 0.0828(12) 0.0909(11) 0.0338(9) 0.0365(9) 0.0536(9)

loop_
_atom_type_symbol
_atom_type_scat_dispersion_real
_atom_type_scat_dispersion_imag
_atom_type_scat_source
C 0.0033 0.0016 'International Tables Vol C tables 4.2.6.8 and 6.1.1.1'
H 0.0000 0.0000 'International Tables Vol C tables 4.2.6.8 and 6.1.1.1'
Br -0.2901 2.4595 'International Tables Vol C tables 4.2.6.8 and 6.1.1.1'
N 0.0061 0.0033 'International Tables Vol C tables 4.2.6.8 and 6.1.1.1'
Pb -3.3944 10.1111 'International Tables Vol C tables 4.2.6.8 and 6.1.1.1'

loop_
_geom_angle_atom_site_label_1
_geom_angle_atom_site_label_2
_geom_angle_atom_site_label_3
_geom_angle_site_symmetry_1
_geom_angle_site_symmetry_3
_geom_angle
Br1 Pb1 Br2 . . 87.78(3)
Br1 Pb1 Br2 . 1_655 87.40(3)
Br1 Pb1 Br3 . . 89.12(6)
Br1 Pb1 Br4 . 2_645 170.48(4)
Br1 Pb1 Br4 . 3_665 89.31(6)
Br2 Pb1 Br2 . 1_655 173.25(4)
Br2 Pb1 Br3 . . 88.95(4)
Br2 Pb1 Br4 . 2_645 84.33(4)
Br2 Pb1 Br4 . 3_665 91.50(4)
Br2 Pb1 Br3 1_655 . 86.25(4)
Br2 Pb1 Br4 1_655 2_645 100.00(4)
Br2 Pb1 Br4 1_655 3_665 93.17(4)
Br3 Pb1 Br4 . 2_645 85.44(6)
Br3 Pb1 Br4 . 3_665 178.35(4)
Br4 Pb1 Br4 2_645 3_665 96.18(6)
Pb1 Br1 N2 . 1_545 96.69(16)
Pb1 Br1 N2 . 3_665 104.08(17)
Pb1 Br1 N2 . 3_765 104.46(16)
N2 Br1 N2 1_545 3_665 97.5(2)
N2 Br1 N2 1_545 3_765 99.9(2)
N2 Br1 N2 3_665 3_765 144.4(2)
Pb1 Br2 Pb1 1_455 . 173.25(5)
Pb1 Br2 N2 1_455 3_665 92.19(16)
Pb1 Br2 N1 1_455 3_666 97.00(16)
Pb1 Br2 N2 . 3_665 91.61(16)
Pb1 Br2 N1 . 3_666 83.67(16)
N2 Br2 N1 3_665 3_666 139.5(2)
Pb1 Br3 N2 . 1_545 99.85(16)
Pb1 Br3 N1 . 3_666 86.98(16)
N2 Br3 N1 1_545 3_666 123.8(2)
Pb1 Br4 Pb1 2_655 3_665 171.32(6)
Pb1 Br4 N1 2_655 4_564 82.83(16)
Pb1 Br4 N1 3_665 4_564 102.58(16)
Br1 N2 Br1 1_565 3_665 82.5(2)
Br1 N2 Br1 1_565 3_765 80.1(2)
Br1 N2 Br2 1_565 3_665 85.39(19)
Br1 N2 Br3 1_565 1_565 74.2(2)
Br1 N2 C2 1_565 . 163.8(6)
Br1 N2 H1n2 1_565 . 73.91
Br1 N2 H2n2 1_565 . 83.26
Br1 N2 H3n2 1_565 . 55.53
Br1 N2 Br1 3_665 3_765 144.4(3)
Br1 N2 Br2 3_665 3_665 74.20(18)
Br1 N2 Br3 3_665 1_565 104.6(3)
Br1 N2 C2 3_665 . 109.6(6)
Br1 N2 H1n2 3_665 . 112.57
Br1 N2 H2n2 3_665 . 3.67
Br1 N2 H3n2 3_665 . 106.21
Br1 N2 Br2 3_765 3_665 73.61(19)
Br1 N2 Br3 3_765 1_565 100.2(3)
Br1 N2 C2 3_765 . 94.6(6)
Br1 N2 H1n2 3_765 . 32.34
Br1 N2 H2n2 3_765 . 141.51
Br1 N2 H3n2 3_765 . 88.98
Br2 N2 Br3 3_665 1_565 159.5(3)
Br2 N2 C2 3_665 . 107.9(6)
Br2 N2 H1n2 3_665 . 42.33
Br2 N2 H2n2 3_665 . 70.65
Br2 N2 H3n2 3_665 . 139.75
Br3 N2 C2 1_565 . 91.9(5)
Br3 N2 H1n2 1_565 . 126.37
Br3 N2 H2n2 1_565 . 108.25
Br3 N2 H3n2 1_565 . 20.05
C2 N2 H1n2 . . 109.47
C2 N2 H2n2 . . 109.47
C2 N2 H3n2 . . 109.47
H1n2 N2 H2n2 . . 109.47
H1n2 N2 H3n2 . . 109.47
H2n2 N2 H3n2 . . 109.47
N1 C1 C2 . . 104.2(8)
N1 C1 H1c1 . . 109.47
N1 C1 H2c1 . . 109.47
C2 C1 H1c1 . . 109.47
C2 C1 H2c1 . . 109.47
H1c1 C1 H2c1 . . 114.29
Br2 N1 Br3 3_666 3_666 75.2(2)
Br2 N1 Br4 3_666 4_565 73.03(19)
Br2 N1 C1 3_666 . 116.6(6)
Br2 N1 C4 3_666 . 112.1(6)
Br2 N1 H1n1 3_666 . 10.75
Br2 N1 H2n1 3_666 . 98.42
Br3 N1 Br4 3_666 4_565 70.32(19)
Br3 N1 C1 3_666 . 82.3(6)
Br3 N1 C4 3_666 . 158.4(6)
Br3 N1 H1n1 3_666 . 81.37
Br3 N1 H2n1 3_666 . 48.92
Br4 N1 C1 4_565 . 147.9(6)
Br4 N1 C4 4_565 . 91.9(6)
Br4 N1 H1n1 4_565 . 83.31
Br4 N1 H2n1 4_565 . 39.1
C1 N1 C4 . . 110.0(8)
C1 N1 H1n1 . . 109.47
C1 N1 H2n1 . . 109.47
C4 N1 H1n1 . . 109.47
C4 N1 H2n1 . . 109.47
H1n1 N1 H2n1 . . 108.9
N2 C2 C1 . . 110.1(8)
N2 C2 C3 . . 111.3(8)
N2 C2 H1c2 . . 106.89
C1 C2 C3 . . 106.4(9)
C1 C2 H1c2 . . 111.76
C3 C2 H1c2 . . 110.53
C2 C3 C4 . . 105.7(8)
C2 C3 H1c3 . . 109.47
C2 C3 H2c3 . . 109.47
C4 C3 H1c3 . . 109.47
C4 C3 H2c3 . . 109.47
H1c3 C3 H2c3 . . 113.01
N1 C4 C3 . . 104.4(8)
N1 C4 H1c4 . . 109.47
N1 C4 H2c4 . . 109.47
C3 C4 H1c4 . . 109.47
C3 C4 H2c4 . . 109.47
H1c4 C4 H2c4 . . 114.11

loop_
_geom_bond_atom_site_label_1
_geom_bond_atom_site_label_2
_geom_bond_site_symmetry_2
_geom_bond_distance
Pb1 Br1 . 2.947(3)
Pb1 Br2 . 3.139(4)
Pb1 Br2 1_655 3.115(4)
Pb1 Br3 . 2.891(3)
Pb1 Br4 2_645 3.075(3)
Pb1 Br4 3_665 3.130(3)
Br1 N2 1_545 3.440(10)
Br1 N2 3_665 3.281(10)
Br1 N2 3_765 3.276(11)
Br2 N2 3_665 3.695(10)
Br2 N1 3_666 3.452(10)
Br3 N2 1_545 3.348(10)
Br3 N1 3_666 3.475(10)
Br4 N1 4_564 3.557(10)
N2 C2 . 1.500(12)
N2 H1n2 . 0.87
N2 H2n2 . 0.87
N2 H3n2 . 0.87
C1 N1 . 1.500(13)
C1 C2 . 1.500(15)
C1 H1c1 . 0.96
C1 H2c1 . 0.96
N1 C4 . 1.500(14)
N1 H1n1 . 0.87
N1 H2n1 . 0.87
C2 C3 . 1.500(13)
C2 H1c2 . 0.96
C3 C4 . 1.500(15)
C3 H1c3 . 0.96
C3 H2c3 . 0.96
C4 H1c4 . 0.96
C4 H2c4 . 0.96

loop_
_geom_hbond_atom_site_label_D
_geom_hbond_atom_site_label_H
_geom_hbond_atom_site_label_A
_geom_hbond_site_symmetry_A
_geom_hbond_distance_DH
_geom_hbond_distance_HA
_geom_hbond_distance_DA
_geom_hbond_angle_DHA
N2 H2n2 Br1 3_665 0.87 2.41 3.281(10) 175.00

loop_
_restr_distance_atom_site_label_1
_restr_distance_atom_site_label_2
_restr_distance_target
_restr_distance_target_weight_param
N1 C1 1.5 0.001
C1 C2 1.5 0.001
C2 C3 1.5 0.001
C3 C4 1.5 0.001
C4 N1 1.5 0.001
C2 N2 1.5 0.001
